data_4061125
_journal_name_full Organometallics
_journal_paper_doi 10.1021/om049520j
_journal_year 2004
_chemical_formula_moiety 'C40 H52 O2 Zn2'
_chemical_formula_sum 'C40 H52 O2 Zn2'
_chemical_formula_weight 695.56
_space_group_IT_number 2
_space_group_name_Hall '-P 1'
_space_group_name_H-M_alt 'P -1'
_symmetry_cell_setting triclinic
_symmetry_Int_Tables_number 2
_symmetry_space_group_name_Hall '-P 1'
_symmetry_space_group_name_H-M 'P -1'
_cell_angle_alpha 105.530(1)
_cell_angle_beta 108.855(1)
_cell_angle_gamma 93.507(1)
_cell_formula_units_Z 1
_cell_length_a 8.0099(1)
_cell_length_b 10.5839(2)
_cell_length_c 11.6288(2)
_cell_measurement_temperature 173(2)
_cell_measurement_wavelength 0.71073
_cell_volume 887.01(3)
_diffrn_ambient_temperature 173(2)
_exptl_crystal_density_diffrn 1.302
_cod_database_code 4061125

loop_
_symmetry_equiv_pos_as_xyz
'x, y, z'
'-x, -y, -z'

loop_
_atom_site_label
_atom_site_type_symbol
_atom_site_fract_x
_atom_site_fract_y
_atom_site_fract_z
_atom_site_U_iso_or_equiv
_atom_site_adp_type
_atom_site_occupancy
_atom_site_symmetry_multiplicity
_atom_site_calc_flag
_atom_site_refinement_flags
_atom_site_disorder_assembly
_atom_site_disorder_group
Zn Zn 0.37181(3) 0.52340(2) 0.57030(2) 0.02255(10) Uani 1 1 d . . .
O O 0.39014(18) 0.40510(13) 0.41549(13) 0.0224(3) Uani 1 1 d . . .
C1 C 0.2589(3) 0.30726(18) 0.31076(18) 0.0198(4) Uani 1 1 d . . .
H1 H 0.147 0.3474 0.2929 0.024 Uiso 1 1 calc R . .
C2 C 0.3131(2) 0.29222(19) 0.19381(18) 0.0201(4) Uani 1 1 d . . .
C3 C 0.2601(3) 0.3814(2) 0.12341(19) 0.0246(4) Uani 1 1 d . . .
C4 C 0.3094(3) 0.3756(2) 0.0181(2) 0.0294(5) Uani 1 1 d . . .
H4 H 0.2722 0.4362 -0.0287 0.035 Uiso 1 1 calc R . .
C5 C 0.4119(3) 0.2831(2) -0.0202(2) 0.0283(5) Uani 1 1 d . . .
C6 C 0.4662(3) 0.1973(2) 0.0509(2) 0.0253(4) Uani 1 1 d . . .
H6 H 0.5375 0.1343 0.0263 0.03 Uiso 1 1 calc R . .
C7 C 0.4203(3) 0.19977(19) 0.15727(19) 0.0222(4) Uani 1 1 d . . .
C8 C 0.1513(3) 0.4870(2) 0.1606(2) 0.0351(5) Uani 1 1 d . . .
H8A H 0.1435 0.5475 0.1089 0.053 Uiso 1 1 calc R . .
H8B H 0.2094 0.5373 0.2511 0.053 Uiso 1 1 calc R . .
H8C H 0.0309 0.4446 0.1457 0.053 Uiso 1 1 calc R . .
C9 C 0.4634(4) 0.2760(3) -0.1354(2) 0.0412(6) Uani 1 1 d . . .
H9A H 0.5896 0.266 -0.1154 0.062 Uiso 1 1 calc R . .
H9B H 0.4449 0.3577 -0.1589 0.062 Uiso 1 1 calc R . .
H9C H 0.3892 0.1995 -0.2069 0.062 Uiso 1 1 calc R . .
C10 C 0.4953(3) 0.1053(2) 0.2303(2) 0.0304(5) Uani 1 1 d . . .
H10A H 0.3986 0.0358 0.2175 0.046 Uiso 1 1 calc R . .
H10B H 0.5504 0.1543 0.3213 0.046 Uiso 1 1 calc R . .
H10C H 0.5855 0.0646 0.1994 0.046 Uiso 1 1 calc R . .
C11 C 0.2111(3) 0.17818(19) 0.3378(2) 0.0225(4) Uani 1 1 d . . .
C12 C 0.0574(3) 0.0911(2) 0.2456(2) 0.0295(5) Uani 1 1 d . . .
C13 C 0.0045(3) -0.0292(2) 0.2621(3) 0.0382(6) Uani 1 1 d . . .
H13 H -0.0972 -0.088 0.1982 0.046 Uiso 1 1 calc R . .
C14 C 0.0953(3) -0.0654(2) 0.3681(3) 0.0404(6) Uani 1 1 d . . .
C15 C 0.2431(3) 0.0221(2) 0.4588(2) 0.0348(5) Uani 1 1 d . . .
H15 H 0.3062 -0.0008 0.5329 0.042 Uiso 1 1 calc R . .
C16 C 0.3041(3) 0.1425(2) 0.4468(2) 0.0264(4) Uani 1 1 d . . .
C17 C -0.0539(3) 0.1231(2) 0.1277(2) 0.0360(5) Uani 1 1 d . . .
H17A H -0.1549 0.051 0.0769 0.054 Uiso 1 1 calc R . .
H17B H 0.0199 0.1327 0.0769 0.054 Uiso 1 1 calc R . .
H17C H -0.0988 0.2063 0.153 0.054 Uiso 1 1 calc R . .
C18 C 0.0353(4) -0.1961(3) 0.3844(4) 0.0582(9) Uani 1 1 d . . .
H18A H -0.0711 -0.2444 0.3109 0.087 Uiso 0.5 1 calc PR . .
H18B H 0.0067 -0.1787 0.4625 0.087 Uiso 0.5 1 calc PR . .
H18C H 0.1315 -0.2497 0.3904 0.087 Uiso 0.5 1 calc PR . .
H18D H 0.1158 -0.2042 0.465 0.087 Uiso 0.5 1 calc PR . .
H18E H 0.038 -0.2698 0.3134 0.087 Uiso 0.5 1 calc PR . .
H18F H -0.0867 -0.1988 0.3854 0.087 Uiso 0.5 1 calc PR . .
C19 C 0.4716(3) 0.2243(2) 0.5547(2) 0.0327(5) Uani 1 1 d . . .
H19A H 0.4395 0.3009 0.6074 0.049 Uiso 1 1 calc R . .
H19B H 0.5556 0.2554 0.519 0.049 Uiso 1 1 calc R . .
H19C H 0.5276 0.1692 0.6073 0.049 Uiso 1 1 calc R . .
C20 C 0.1977(3) 0.5512(3) 0.6541(2) 0.0384(6) Uani 1 1 d . . .
H20A H 0.2559 0.5619 0.7451 0.058 Uiso 1 1 calc R . .
H20B H 0.1016 0.4744 0.6157 0.058 Uiso 1 1 calc R . .
H20C H 0.1476 0.6314 0.6439 0.058 Uiso 1 1 calc R . .

loop_
_atom_site_aniso_label
_atom_site_aniso_U_11
_atom_site_aniso_U_22
_atom_site_aniso_U_33
_atom_site_aniso_U_23
_atom_site_aniso_U_13
_atom_site_aniso_U_12
Zn 0.02347(15) 0.02269(14) 0.02161(15) 0.00196(10) 0.01244(10) 0.00139(9)
O 0.0234(7) 0.0205(7) 0.0193(7) -0.0016(6) 0.0099(6) -0.0024(6)
C1 0.0178(9) 0.0189(9) 0.0196(10) 0.0004(8) 0.0076(8) 0.0011(7)
C2 0.0168(9) 0.0205(9) 0.0170(9) -0.0006(8) 0.0044(7) -0.0024(7)
C3 0.0229(10) 0.0233(10) 0.0227(10) 0.0034(8) 0.0052(8) 0.0010(8)
C4 0.0335(12) 0.0285(11) 0.0256(11) 0.0095(9) 0.0092(9) 0.0022(9)
C5 0.0315(11) 0.0277(11) 0.0214(10) 0.0001(8) 0.0119(9) -0.0066(9)
C6 0.0239(10) 0.0252(10) 0.0248(11) 0.0004(8) 0.0123(8) 0.0004(8)
C7 0.0204(10) 0.0212(9) 0.0214(10) 0.0013(8) 0.0076(8) 0.0007(8)
C8 0.0400(13) 0.0355(12) 0.0347(13) 0.0150(10) 0.0140(10) 0.0163(10)
C9 0.0560(16) 0.0405(13) 0.0314(13) 0.0071(11) 0.0262(12) -0.0025(12)
C10 0.0359(12) 0.0309(11) 0.0323(12) 0.0108(10) 0.0194(10) 0.0163(9)
C11 0.0221(10) 0.0196(9) 0.0276(11) 0.0016(8) 0.0155(8) 0.0029(8)
C12 0.0224(10) 0.0249(10) 0.0392(13) 0.0008(9) 0.0160(9) 0.0014(8)
C13 0.0270(11) 0.0232(11) 0.0608(16) 0.0006(11) 0.0223(11) -0.0035(9)
C14 0.0406(14) 0.0253(11) 0.0713(18) 0.0155(12) 0.0396(13) 0.0082(10)
C15 0.0451(14) 0.0295(12) 0.0479(14) 0.0190(11) 0.0323(12) 0.0157(10)
C16 0.0302(11) 0.0257(10) 0.0290(11) 0.0061(9) 0.0193(9) 0.0072(9)
C17 0.0234(11) 0.0317(12) 0.0394(13) -0.0016(10) 0.0049(10) -0.0021(9)
C18 0.0556(17) 0.0300(13) 0.113(3) 0.0285(15) 0.0544(18) 0.0110(12)
C19 0.0447(13) 0.0296(11) 0.0242(11) 0.0084(9) 0.0117(10) 0.0091(10)
C20 0.0316(12) 0.0422(13) 0.0389(13) -0.0015(11) 0.0220(11) -0.0026(10)

loop_
_geom_bond_atom_site_label_1
_geom_bond_atom_site_label_2
_geom_bond_distance
_geom_bond_site_symmetry_2
_geom_bond_publ_flag
Zn C20 1.938(2) . ?
Zn O 1.9464(13) 2_666 ?
Zn O 1.9536(13) . ?
Zn Zn 2.9994(4) 2_666 ?
O C1 1.423(2) . ?
O Zn 1.9464(13) 2_666 ?
C1 C2 1.529(3) . ?
C1 C11 1.535(3) . ?
C2 C3 1.407(3) . ?
C2 C7 1.411(3) . ?
C3 C4 1.390(3) . ?
C3 C8 1.517(3) . ?
C4 C5 1.390(3) . ?
C5 C6 1.384(3) . ?
C5 C9 1.509(3) . ?
C6 C7 1.395(3) . ?
C7 C10 1.510(3) . ?
C11 C16 1.409(3) . ?
C11 C12 1.412(3) . ?
C12 C13 1.399(3) . ?
C12 C17 1.511(3) . ?
C13 C14 1.379(4) . ?
C14 C15 1.381(4) . ?
C14 C18 1.516(3) . ?
C15 C16 1.395(3) . ?
C16 C19 1.520(3) . ?
